data_7222752
loop_
_publ_author_name
'Kniep, R.'
'Korte, L.'
'Mootz, D.'

_publ_section_title
;
 Kristallstrukturen von Verbindungen A2 X2 (A= S,Se; X= Cl,Br)
;
_journal_name_full
;
Zeitschrift fuer Naturforschung, Teil B. Anorganische Chemie, Organische 
Chemie (33,1978-41,1986)
;
_journal_page_first 1
_journal_page_last 6
_journal_volume 38
_journal_year 1983
_chemical_formula_sum 'Br2 Se2'
_chemical_name_systematic 'Se2 Br2'
_space_group_IT_number 41
_symmetry_space_group_name_Hall 'A 2 -2ab'
_symmetry_space_group_name_H-M 'A b a 2'
_cell_angle_alpha 90
_cell_angle_beta 90
_cell_angle_gamma 90
_cell_formula_units_Z 4
_cell_length_a 14.069
_cell_length_b 6.744
_cell_length_c 5.309
_cell_volume 503.725
_citation_journal_id_ASTM ZNBAD2
_cod_data_source_file Kniep_ZNBAD2_1983_125.cif
_cod_data_source_block Br2Se2
_cod_database_code 7222752

loop_
_symmetry_equiv_pos_as_xyz
x,y,z
-x,-y,z
-x+1/2,y+1/2,z
x+1/2,-y+1/2,z
x,y+1/2,z+1/2
-x,-y+1/2,z+1/2
-x+1/2,y+1,z+1/2
x+1/2,-y+1,z+1/2

loop_
_atom_site_label
_atom_site_type_symbol
_atom_site_fract_x
_atom_site_fract_y
_atom_site_fract_z
_atom_site_occupancy
_atom_site_U_iso_or_equiv
Br1 Br-1 0.16639 0.0611 0 1 0.0
Se1 Se+1 0.05184 0.1277 0.3126 1 0.0
